data_7049879
loop_
_publ_author_name
'Gompa, Thaige P.'
'Rice, Natalie T.'
'Russo, Dominic R.'
'Aguirre Quintana, Luis M.'
'Yik, Brandon J.'
'Bacsa, John'
'La Pierre, Henry S.'

_publ_section_title
;
 Diethyl ether adducts of trivalent lanthanide iodides.
;
_journal_issue 23
_journal_name_full 'Dalton transactions (Cambridge, England : 2003)'
_journal_page_first 8030
_journal_page_last 8033
_journal_paper_doi 10.1039/c9dt00775j
_journal_volume 48
_journal_year 2019
_chemical_formula_moiety 'C12 H30 Gd I3 O3'
_chemical_formula_sum 'C12 H30 Gd I3 O3'
_chemical_formula_weight 760.31
_chemical_properties_physical Air-sensitive,Moisture-sensitive,Oxygen-sensitive
_space_group_crystal_system orthorhombic
_space_group_IT_number 60
_space_group_name_Hall '-P 2n 2ab'
_space_group_name_H-M_alt 'P b c n'
_symmetry_space_group_name_Hall '-P 2n 2ab'
_symmetry_space_group_name_H-M 'P b c n'
_atom_sites_solution_hydrogens geom
_atom_sites_solution_primary dual
_audit_creation_date 2017-10-24
_audit_creation_method
;
Olex2 1.2-dev
(compiled 2017.10.03 svn.r3461 for OlexSys, GUI svn.r5395)
;
_audit_update_record
;
2019-02-18 deposited with the CCDC.    2019-04-29 downloaded from the CCDC.
;
_cell_angle_alpha 90
_cell_angle_beta 90
_cell_angle_gamma 90
_cell_formula_units_Z 4
_cell_length_a 10.0525(12)
_cell_length_b 13.8205(17)
_cell_length_c 15.8047(19)
_cell_measurement_reflns_used 9394
_cell_measurement_temperature 100(2)
_cell_measurement_theta_max 44.67
_cell_measurement_theta_min 3.279
_cell_volume 2195.8(5)
_computing_cell_refinement 'SAINT V8.38A (Bruker, 2016)'
_computing_data_collection 'APEX2  v2016.5-1 (Bruker, 2014)'
_computing_data_reduction 'SAINT V8.38A (Bruker, 2016)'
_computing_molecular_graphics 'Olex2 (Dolomanov et al., 2009)'
_computing_publication_material 'Olex2 (Dolomanov et al., 2009)'
_computing_structure_refinement 'SHELXL-2014 (Sheldrick, 2015)'
_computing_structure_solution 'SHELXT (Sheldrick, 2015)'
_diffrn_ambient_temperature 100(2)
_diffrn_detector_area_resol_mean 7.495
_diffrn_measured_fraction_theta_full 0.995
_diffrn_measured_fraction_theta_max 0.997
_diffrn_measurement_device_type 'Bruker D8 VENTURE diffractometer'
_diffrn_measurement_method '\f and \w scans'
_diffrn_radiation_monochromator 'multilayer mirror'
_diffrn_radiation_type MoK\a
_diffrn_radiation_wavelength 0.71073
_diffrn_reflns_av_R_equivalents 0.0418
_diffrn_reflns_av_unetI/netI 0.0183
_diffrn_reflns_Laue_measured_fraction_full 0.995
_diffrn_reflns_Laue_measured_fraction_max 0.997
_diffrn_reflns_limit_h_max 15
_diffrn_reflns_limit_h_min -19
_diffrn_reflns_limit_k_max 27
_diffrn_reflns_limit_k_min -27
_diffrn_reflns_limit_l_max 31
_diffrn_reflns_limit_l_min -31
_diffrn_reflns_number 114756
_diffrn_reflns_point_group_measured_fraction_full 0.995
_diffrn_reflns_point_group_measured_fraction_max 0.997
_diffrn_reflns_theta_full 25.242
_diffrn_reflns_theta_max 44.749
_diffrn_reflns_theta_min 2.948
_diffrn_source 'microfocus sealed tube'
_diffrn_source_current 1.4
_diffrn_source_voltage 50
_diffrn_standards_number 0
_exptl_absorpt_coefficient_mu 7.240
_exptl_absorpt_correction_T_max 0.7488
_exptl_absorpt_correction_T_min 0.4218
_exptl_absorpt_correction_type multi-scan
_exptl_absorpt_process_details
'SADABS-2016/2 (Bruker,2016/2) was used for absorption correction. wR2(int) was 0.1158 before and 0.0679 after correction. The Ratio of minimum to maximum transmission is 0.5633. The \l/2 correction factor is Not present.'
_exptl_crystal_colour colourless
_exptl_crystal_colour_primary colourless
_exptl_crystal_density_diffrn 2.300
_exptl_crystal_description prism
_exptl_crystal_F_000 1396
_exptl_crystal_recrystallization_method 'The material was recrystallised from --- by as supplied'
_exptl_crystal_size_max 0.302
_exptl_crystal_size_mid 0.295
_exptl_crystal_size_min 0.254
_refine_diff_density_max 1.437
_refine_diff_density_min -1.888
_refine_diff_density_rms 0.184
_refine_ls_extinction_method none
_refine_ls_goodness_of_fit_ref 1.198
_refine_ls_hydrogen_treatment constr
_refine_ls_matrix_type full
_refine_ls_number_parameters 91
_refine_ls_number_reflns 8912
_refine_ls_number_restraints 0
_refine_ls_restrained_S_all 1.198
_refine_ls_R_factor_all 0.0319
_refine_ls_R_factor_gt 0.0239
_refine_ls_shift/su_max 0.003
_refine_ls_shift/su_mean 0.000
_refine_ls_structure_factor_coef Fsqd
_refine_ls_weighting_details 'w=1/[\s^2^(Fo^2^)+(0.0120P)^2^+3.5686P] where P=(Fo^2^+2Fc^2^)/3'
_refine_ls_weighting_scheme calc
_refine_ls_wR_factor_gt 0.0499
_refine_ls_wR_factor_ref 0.0545
_reflns_Friedel_coverage 0.000
_reflns_number_gt 7570
_reflns_number_total 8912
_reflns_threshold_expression 'I > 2\s(I)'
_cod_data_source_file c9dt00775j2.cif
_cod_data_source_block gdiiietheriodide
_cod_depositor_comments 'Adding full bibliography for 7049875--7049882.cif.'
_cod_database_code 7049879
_shelx_shelxl_version_number 2014/7
_shelx_space_group_comment
;
The symmetry employed for this shelxl refinement is uniquely defined
by the following loop, which should always be used as a source of
symmetry information in preference to the above space-group names.
They are only intended as comments.
;
_shelx_estimated_absorpt_t_max 0.261
_shelx_estimated_absorpt_t_min 0.218
_olex2_refinement_description
;
1. Fixed Uiso
 At 1.2 times of:
  All C(H,H) groups
 At 1.5 times of:
  All C(H,H,H) groups
2.a Secondary CH2 refined with riding coordinates:
 C3(H3A,H3B), C5(H5A,H5B), C1(H1A,H1B)
2.b Idealised Me refined as rotating group:
 C2(H2A,H2B,H2C), C4(H4A,H4B,H4C), C6(H6A,H6B,H6C)
;
_olex2_diffrn_ambient_temperature_device 'Oxford Cryosystems'
_olex2_exptl_crystal_mounting_method 'The crystal was mounted on a loop with paratone oil'
_olex2_submission_original_sample_id GdIIIetheriodide
_olex2_submission_special_instructions 'No special instructions were received'

loop_
_space_group_symop_operation_xyz
'x, y, z'
'-x+1/2, -y+1/2, z+1/2'
'-x, y, -z+1/2'
'x+1/2, -y+1/2, -z'
'-x, -y, -z'
'x-1/2, y-1/2, -z-1/2'
'x, -y, z-1/2'
'-x-1/2, y-1/2, z'

loop_
_atom_site_label
_atom_site_type_symbol
_atom_site_fract_x
_atom_site_fract_y
_atom_site_fract_z
_atom_site_U_iso_or_equiv
_atom_site_adp_type
_atom_site_occupancy
_atom_site_site_symmetry_order
_atom_site_calc_flag
_atom_site_refinement_flags_posn
_atom_site_refinement_flags_adp
_atom_site_refinement_flags_occupancy
Gd1 Gd 0.5000 0.62970(2) 0.2500 0.00925(2) Uani 1 2 d S T P
I1 I 0.71957(2) 0.62593(2) 0.12012(2) 0.01648(2) Uani 1 1 d . . .
I2 I 0.5000 0.41365(2) 0.2500 0.01710(3) Uani 1 2 d S T P
O1 O 0.5000 0.80682(11) 0.2500 0.0150(2) Uani 1 2 d S T P
O2 O 0.65678(11) 0.64255(8) 0.35988(7) 0.01390(16) Uani 1 1 d . . .
C3 C 0.65084(16) 0.57973(11) 0.43421(9) 0.0157(2) Uani 1 1 d . . .
H3A H 0.7360 0.5443 0.4396 0.019 Uiso 1 1 calc R . .
H3B H 0.5792 0.5314 0.4262 0.019 Uiso 1 1 calc R . .
C5 C 0.76777(15) 0.71011(11) 0.35878(10) 0.0160(2) Uani 1 1 d . . .
H5A H 0.7623 0.7522 0.4093 0.019 Uiso 1 1 calc R . .
H5B H 0.7602 0.7519 0.3081 0.019 Uiso 1 1 calc R . .
C1 C 0.41959(18) 0.86705(11) 0.30675(11) 0.0186(2) Uani 1 1 d . . .
H1A H 0.3360 0.8328 0.3207 0.022 Uiso 1 1 calc R . .
H1B H 0.3961 0.9282 0.2777 0.022 Uiso 1 1 calc R . .
C2 C 0.4939(2) 0.88956(14) 0.38709(13) 0.0259(3) Uani 1 1 d . . .
H2A H 0.5068 0.8299 0.4195 0.039 Uiso 1 1 calc GR . .
H2B H 0.4425 0.9358 0.4209 0.039 Uiso 1 1 calc GR . .
H2C H 0.5807 0.9177 0.3731 0.039 Uiso 1 1 calc GR . .
C4 C 0.6254(2) 0.63517(14) 0.51432(11) 0.0249(3) Uani 1 1 d . . .
H4A H 0.6984 0.6808 0.5241 0.037 Uiso 1 1 calc GR . .
H4B H 0.6197 0.5900 0.5620 0.037 Uiso 1 1 calc GR . .
H4C H 0.5415 0.6708 0.5092 0.037 Uiso 1 1 calc GR . .
C6 C 0.90140(17) 0.66051(15) 0.35773(13) 0.0231(3) Uani 1 1 d . . .
H6A H 0.9165 0.6286 0.4122 0.035 Uiso 1 1 calc GR . .
H6B H 0.9714 0.7086 0.3479 0.035 Uiso 1 1 calc GR . .
H6C H 0.9031 0.6122 0.3124 0.035 Uiso 1 1 calc GR . .

loop_
_atom_site_aniso_label
_atom_site_aniso_U_11
_atom_site_aniso_U_22
_atom_site_aniso_U_33
_atom_site_aniso_U_23
_atom_site_aniso_U_13
_atom_site_aniso_U_12
Gd1 0.00966(3) 0.00829(3) 0.00980(3) 0.000 0.00017(2) 0.000
I1 0.01417(4) 0.01706(4) 0.01822(4) 0.00008(3) 0.00556(3) -0.00143(3)
I2 0.02862(7) 0.00843(4) 0.01425(5) 0.000 0.00414(4) 0.000
O1 0.0195(6) 0.0076(4) 0.0178(6) 0.000 0.0019(5) 0.000
O2 0.0125(4) 0.0158(4) 0.0134(4) 0.0027(3) -0.0029(3) -0.0030(3)
C3 0.0190(6) 0.0144(5) 0.0137(5) 0.0024(4) -0.0011(4) -0.0023(4)
C5 0.0141(5) 0.0146(5) 0.0194(5) 0.0034(4) -0.0023(4) -0.0036(4)
C1 0.0213(6) 0.0125(5) 0.0220(6) -0.0023(4) 0.0025(5) 0.0034(5)
C2 0.0365(10) 0.0195(6) 0.0217(7) -0.0059(6) -0.0022(6) 0.0032(6)
C4 0.0402(10) 0.0220(7) 0.0125(5) -0.0010(5) 0.0002(6) -0.0042(7)
C6 0.0148(6) 0.0252(7) 0.0295(8) 0.0075(6) -0.0006(6) -0.0004(5)

loop_
_atom_type_symbol
_atom_type_description
_atom_type_scat_dispersion_real
_atom_type_scat_dispersion_imag
_atom_type_scat_source
C C 0.0033 0.0016 'International Tables Vol C Tables 4.2.6.8 and 6.1.1.4'
H H 0.0000 0.0000 'International Tables Vol C Tables 4.2.6.8 and 6.1.1.4'
Gd Gd -0.1653 3.9035 'International Tables Vol C Tables 4.2.6.8 and 6.1.1.4'
I I -0.4742 1.8119 'International Tables Vol C Tables 4.2.6.8 and 6.1.1.4'
O O 0.0106 0.0060 'International Tables Vol C Tables 4.2.6.8 and 6.1.1.4'

loop_
_geom_angle_atom_site_label_1
_geom_angle_atom_site_label_2
_geom_angle_atom_site_label_3
_geom_angle
_geom_angle_site_symmetry_1
_geom_angle_site_symmetry_3
I1 Gd1 I1 178.022(5) . 3_655
I2 Gd1 I1 89.011(3) . 3_655
I2 Gd1 I1 89.011(2) . .
O1 Gd1 I1 90.989(3) . 3_655
O1 Gd1 I1 90.989(2) . .
O1 Gd1 I2 180.0 . .
O2 Gd1 I1 89.38(3) . 3_655
O2 Gd1 I1 89.38(3) 3_655 .
O2 Gd1 I1 90.77(3) . .
O2 Gd1 I1 90.77(3) 3_655 3_655
O2 Gd1 I2 94.33(3) 3_655 .
O2 Gd1 I2 94.33(3) . .
O2 Gd1 O1 85.67(3) 3_655 .
O2 Gd1 O1 85.67(3) . .
O2 Gd1 O2 171.34(5) . 3_655
C1 O1 Gd1 124.58(8) . .
C1 O1 Gd1 124.58(8) 3_655 .
C1 O1 C1 110.83(16) . 3_655
C3 O2 Gd1 121.41(9) . .
C5 O2 Gd1 123.61(9) . .
C5 O2 C3 114.96(11) . .
O2 C3 H3A 109.1 . .
O2 C3 H3B 109.1 . .
O2 C3 C4 112.42(13) . .
H3A C3 H3B 107.9 . .
C4 C3 H3A 109.1 . .
C4 C3 H3B 109.1 . .
O2 C5 H5A 109.0 . .
O2 C5 H5B 109.0 . .
O2 C5 C6 113.04(13) . .
H5A C5 H5B 107.8 . .
C6 C5 H5A 109.0 . .
C6 C5 H5B 109.0 . .
O1 C1 H1A 109.4 . .
O1 C1 H1B 109.4 . .
O1 C1 C2 111.08(14) . .
H1A C1 H1B 108.0 . .
C2 C1 H1A 109.4 . .
C2 C1 H1B 109.4 . .
C1 C2 H2A 109.5 . .
C1 C2 H2B 109.5 . .
C1 C2 H2C 109.5 . .
H2A C2 H2B 109.5 . .
H2A C2 H2C 109.5 . .
H2B C2 H2C 109.5 . .
C3 C4 H4A 109.5 . .
C3 C4 H4B 109.5 . .
C3 C4 H4C 109.5 . .
H4A C4 H4B 109.5 . .
H4A C4 H4C 109.5 . .
H4B C4 H4C 109.5 . .
C5 C6 H6A 109.5 . .
C5 C6 H6B 109.5 . .
C5 C6 H6C 109.5 . .
H6A C6 H6B 109.5 . .
H6A C6 H6C 109.5 . .
H6B C6 H6C 109.5 . .

loop_
_geom_bond_atom_site_label_1
_geom_bond_atom_site_label_2
_geom_bond_distance
_geom_bond_site_symmetry_2
Gd1 I1 3.0147(3) .
Gd1 I1 3.0147(3) 3_655
Gd1 I2 2.9859(4) .
Gd1 O1 2.4480(15) .
Gd1 O2 2.3518(11) 3_655
Gd1 O2 2.3518(11) .
O1 C1 1.4665(18) 3_655
O1 C1 1.4665(18) .
O2 C3 1.4621(18) .
O2 C5 1.4550(18) .
C3 H3A 0.9900 .
C3 H3B 0.9900 .
C3 C4 1.502(2) .
C5 H5A 0.9900 .
C5 H5B 0.9900 .
C5 C6 1.508(2) .
C1 H1A 0.9900 .
C1 H1B 0.9900 .
C1 C2 1.506(3) .
C2 H2A 0.9800 .
C2 H2B 0.9800 .
C2 H2C 0.9800 .
C4 H4A 0.9800 .
C4 H4B 0.9800 .
C4 H4C 0.9800 .
C6 H6A 0.9800 .
C6 H6B 0.9800 .
C6 H6C 0.9800 .
